data_7021065
loop_
_publ_author_name
'Dom\'inguez-Mart\'in, Alicia'
'Choquesillo-Lazarte, Duane'
'Dobado, Jose A.'
'Vidal, Isaac'
'Lezama, Luis'
'Gonz\'alez-P\'erez, Josefa Mar\'ia'
'Casti\~neiras, Alfonso'
'Nicl\'os-Guti\'errez, Juan'

_publ_section_title
;
 From 7-azaindole to adenine: molecular recognition aspects on
 mixed-ligand Cu(ii) complexes with deaza-adenine ligands.
;
_journal_issue 17
_journal_name_full 'Dalton transactions (Cambridge, England : 2003)'
_journal_page_first 6119
_journal_page_last 6130
_journal_paper_doi 10.1039/c2dt32191b
_journal_volume 42
_journal_year 2013
_chemical_formula_moiety 'C18 H19 Cu N5 O4'
_chemical_formula_sum 'C18 H19 Cu N5 O4'
_chemical_formula_weight 432.92
_chemical_name_systematic
;
?
;
_space_group_IT_number 14
_symmetry_cell_setting monoclinic
_symmetry_Int_Tables_number 14
_symmetry_space_group_name_Hall '-P 2ybc'
_symmetry_space_group_name_H-M 'P 1 21/c 1'
_atom_sites_solution_hydrogens difmap
_atom_sites_solution_primary direct
_atom_sites_solution_secondary difmap
_audit_creation_method SHELXL-97
_cell_angle_alpha 90.00
_cell_angle_beta 110.342(2)
_cell_angle_gamma 90.00
_cell_formula_units_Z 4
_cell_length_a 8.8187(3)
_cell_length_b 24.1440(10)
_cell_length_c 8.9808(3)
_cell_measurement_reflns_used 6924
_cell_measurement_temperature 100(2)
_cell_measurement_theta_max 26.605
_cell_measurement_theta_min 2.463
_cell_volume 1792.93(12)
_computing_cell_refinement 'APEX2 sOFTWARE (bRUKER, 2011)'
_computing_data_collection 'APEX2 sOFTWARE (bRUKER, 2011)'
_computing_data_reduction 'APEX2 sOFTWARE (bRUKER, 2011)'
_computing_molecular_graphics 'PLATON (Spek, 2009)'
_computing_publication_material 'SHELXL-97 (Sheldrick, 2008)'
_computing_structure_refinement 'SHELXL-97 (Sheldrick, 2008)'
_computing_structure_solution 'SHELXS-97 (Sheldrick, 2008)'
_diffrn_ambient_temperature 100(2)
_diffrn_measured_fraction_theta_full 1.000
_diffrn_measured_fraction_theta_max 1.000
_diffrn_measurement_device_type 'Bruker X8 KappaAPEXII'
_diffrn_measurement_method 'omega and phi scans'
_diffrn_radiation_monochromator graphite
_diffrn_radiation_source 'fine-focus sealed tube'
_diffrn_radiation_type MoK\a
_diffrn_radiation_wavelength 0.71073
_diffrn_reflns_av_R_equivalents 0.0597
_diffrn_reflns_av_sigmaI/netI 0.0449
_diffrn_reflns_limit_h_max 10
_diffrn_reflns_limit_h_min -11
_diffrn_reflns_limit_k_max 30
_diffrn_reflns_limit_k_min 0
_diffrn_reflns_limit_l_max 11
_diffrn_reflns_limit_l_min 0
_diffrn_reflns_number 31679
_diffrn_reflns_theta_full 26.37
_diffrn_reflns_theta_max 26.37
_diffrn_reflns_theta_min 1.69
_exptl_absorpt_coefficient_mu 1.255
_exptl_absorpt_correction_T_max 0.9633
_exptl_absorpt_correction_T_min 0.4371
_exptl_absorpt_correction_type multi-scan
_exptl_absorpt_process_details SADABS
_exptl_crystal_colour blue
_exptl_crystal_density_diffrn 1.604
_exptl_crystal_density_method 'not measured'
_exptl_crystal_description needle
_exptl_crystal_F_000 892
_exptl_crystal_size_max 0.79
_exptl_crystal_size_mid 0.04
_exptl_crystal_size_min 0.03
_refine_diff_density_max 0.779
_refine_diff_density_min -0.571
_refine_diff_density_rms 0.101
_refine_ls_extinction_method none
_refine_ls_goodness_of_fit_ref 1.181
_refine_ls_hydrogen_treatment constr
_refine_ls_matrix_type full
_refine_ls_number_parameters 253
_refine_ls_number_reflns 3659
_refine_ls_number_restraints 0
_refine_ls_restrained_S_all 1.181
_refine_ls_R_factor_all 0.0711
_refine_ls_R_factor_gt 0.0501
_refine_ls_shift/su_max 0.001
_refine_ls_shift/su_mean 0.000
_refine_ls_structure_factor_coef Fsqd
_refine_ls_weighting_details 'calc w=1/[\s^2^(Fo^2^)+(0.0225P)^2^+4.4521P] where P=(Fo^2^+2Fc^2^)/3'
_refine_ls_weighting_scheme calc
_refine_ls_wR_factor_gt 0.0906
_refine_ls_wR_factor_ref 0.0979
_reflns_number_gt 2941
_reflns_number_total 3659
_reflns_threshold_expression >2sigma(I)
_cod_data_source_file c2dt32191b.txt
_cod_data_source_block C613_Comp.10
_cod_depositor_comments
;
The following automatic conversions were performed:

'_symmetry_cell_setting' value 'Monoclinic' changed to 'monoclinic'
according to /home/saulius/struct/CIF-dictionaries/cif_core.dic
dictionary named 'cif_core.dic' version 2.4.2 from 2011-04-26.

Automatic conversion script
Id: cif_fix_values 1891 2012-01-12 08:04:46Z andrius 
;
_cod_original_cell_volume 1792.93(11)
_cod_original_sg_symbol_H-M 'P 21/c'
_cod_database_code 7021065

loop_
_space_group_symop_id
_space_group_symop_operation_xyz
1 'x, y, z'
2 '-x, y+1/2, -z+1/2'
3 '-x, -y, -z'
4 'x, -y-1/2, z-1/2'

loop_
_atom_site_label
_atom_site_type_symbol
_atom_site_fract_x
_atom_site_fract_y
_atom_site_fract_z
_atom_site_U_iso_or_equiv
_atom_site_adp_type
_atom_site_occupancy
_atom_site_symmetry_multiplicity
_atom_site_calc_flag
_atom_site_refinement_flags
Cu1 Cu 1.00342(5) 0.197654(18) 0.67958(5) 0.01001(12) Uani 1 1 d .
O11 O 1.0264(3) 0.15226(10) 0.8652(3) 0.0135(5) Uani 1 1 d .
O12 O 1.2127(3) 0.09959(11) 1.0401(3) 0.0193(6) Uani 1 1 d .
O21 O 1.0218(3) 0.23422(10) 0.4931(3) 0.0128(5) Uani 1 1 d .
O22 O 1.1799(3) 0.23969(10) 0.3462(3) 0.0128(5) Uani 1 1 d .
N10 N 1.1562(3) 0.14213(12) 0.6388(3) 0.0115(6) Uani 1 1 d .
N1 N 0.5765(3) 0.23905(13) 0.7583(3) 0.0144(6) Uani 1 1 d .
N3 N 0.8051(3) 0.23816(12) 0.6731(3) 0.0115(6) Uani 1 1 d .
N6 N 0.4234(3) 0.31717(13) 0.7510(3) 0.0166(7) Uani 1 1 d .
H6a H 0.3600 0.2964 0.7824 0.020 Uiso 1 1 d R
H6b H 0.3934 0.3491 0.7039 0.020 Uiso 1 1 d R
N9 N 0.8676(3) 0.32762(12) 0.5855(3) 0.0134(6) Uani 1 1 d .
H9 H 0.9548 0.3185 0.5646 0.016 Uiso 1 1 d R
C11 C 1.2547(4) 0.12287(16) 0.8001(4) 0.0152(8) Uani 1 1 d .
H11a H 1.3506 0.1471 0.8437 0.018 Uiso 1 1 d R
H11b H 1.2932 0.0847 0.7936 0.018 Uiso 1 1 d R
C12 C 1.1574(4) 0.12360(15) 0.9113(4) 0.0136(7) Uani 1 1 d .
C21 C 1.2472(4) 0.17315(15) 0.5555(4) 0.0122(7) Uani 1 1 d .
H21a H 1.2810 0.1476 0.4866 0.015 Uiso 1 1 d R
H21b H 1.3458 0.1894 0.6341 0.015 Uiso 1 1 d R
C22 C 1.1428(4) 0.21891(14) 0.4555(4) 0.0107(7) Uani 1 1 d .
C31 C 1.0659(4) 0.09571(16) 0.5350(4) 0.0177(8) Uani 1 1 d .
H31a H 1.1440 0.0665 0.5329 0.021 Uiso 1 1 d R
H31b H 1.0149 0.1098 0.4253 0.021 Uiso 1 1 d R
C32 C 0.9371(5) 0.07028(15) 0.5878(4) 0.0163(8) Uani 1 1 d .
C33 C 0.9688(4) 0.02582(15) 0.6919(4) 0.0184(8) Uani 1 1 d .
H33 H 1.0730 0.0092 0.7264 0.022 Uiso 1 1 d R
C34 C 0.8502(5) 0.00507(15) 0.7466(4) 0.0187(8) Uani 1 1 d .
H34 H 0.8741 -0.0255 0.8176 0.022 Uiso 1 1 d R
C35 C 0.6974(4) 0.02884(15) 0.6980(4) 0.0175(8) Uani 1 1 d .
C36 C 0.6639(5) 0.07271(16) 0.5911(4) 0.0206(8) Uani 1 1 d .
H36 H 0.5591 0.0889 0.5552 0.025 Uiso 1 1 d R
C37 C 0.7821(5) 0.09309(16) 0.5363(4) 0.0195(8) Uani 1 1 d .
H37 H 0.7571 0.1230 0.4629 0.023 Uiso 1 1 d R
C38 C 0.5699(5) 0.00805(17) 0.7621(5) 0.0249(9) Uani 1 1 d .
H38a H 0.4652 0.0061 0.6755 0.037 Uiso 1 1 d R
H38b H 0.5622 0.0335 0.8442 0.037 Uiso 1 1 d R
H38c H 0.6000 -0.0289 0.8080 0.037 Uiso 1 1 d R
C2 C 0.6997(4) 0.21498(15) 0.7315(4) 0.0124(7) Uani 1 1 d .
H2 H 0.7150 0.1767 0.7567 0.015 Uiso 1 1 d R
C4 C 0.7788(4) 0.29282(14) 0.6415(4) 0.0105(7) Uani 1 1 d .
C5 C 0.6525(4) 0.32309(15) 0.6623(4) 0.0122(7) Uani 1 1 d .
C6 C 0.5488(4) 0.29358(15) 0.7235(4) 0.0136(7) Uani 1 1 d .
C7 C 0.6668(4) 0.37873(15) 0.6140(4) 0.0158(8) Uani 1 1 d .
H7 H 0.5984 0.4091 0.6146 0.019 Uiso 1 1 d R
C8 C 0.7982(4) 0.37963(16) 0.5667(4) 0.0169(8) Uani 1 1 d .
H8 H 0.8361 0.4112 0.5270 0.020 Uiso 1 1 d R

loop_
_atom_site_aniso_label
_atom_site_aniso_U_11
_atom_site_aniso_U_22
_atom_site_aniso_U_33
_atom_site_aniso_U_23
_atom_site_aniso_U_13
_atom_site_aniso_U_12
Cu1 0.0083(2) 0.0176(2) 0.00551(19) 0.00128(18) 0.00412(14) 0.00157(19)
O11 0.0151(13) 0.0173(13) 0.0098(12) 0.0032(10) 0.0066(10) 0.0018(10)
O12 0.0225(14) 0.0249(15) 0.0108(13) 0.0060(11) 0.0061(11) 0.0011(12)
O21 0.0109(12) 0.0226(14) 0.0073(12) 0.0033(10) 0.0063(9) 0.0029(10)
O22 0.0123(12) 0.0212(13) 0.0076(12) 0.0027(10) 0.0066(10) 0.0028(10)
N10 0.0116(15) 0.0166(15) 0.0071(14) 0.0015(12) 0.0042(11) -0.0005(12)
N1 0.0098(15) 0.0249(18) 0.0089(15) -0.0005(13) 0.0039(12) -0.0025(13)
N3 0.0077(14) 0.0192(16) 0.0077(14) 0.0002(12) 0.0027(11) 0.0003(12)
N6 0.0111(15) 0.0244(18) 0.0181(16) 0.0028(13) 0.0098(13) 0.0014(12)
N9 0.0088(15) 0.0210(16) 0.0135(15) -0.0009(13) 0.0076(12) -0.0007(12)
C11 0.0107(17) 0.023(2) 0.0133(18) 0.0049(15) 0.0061(14) 0.0039(15)
C12 0.0152(18) 0.0184(19) 0.0087(17) -0.0018(14) 0.0062(14) -0.0027(15)
C21 0.0096(17) 0.0186(19) 0.0109(17) 0.0040(14) 0.0068(14) 0.0027(14)
C22 0.0060(16) 0.0168(18) 0.0073(16) -0.0044(14) -0.0003(13) -0.0010(13)
C31 0.025(2) 0.021(2) 0.0109(18) -0.0050(15) 0.0106(15) -0.0039(16)
C32 0.023(2) 0.0169(19) 0.0106(18) -0.0050(14) 0.0082(15) -0.0065(15)
C33 0.017(2) 0.020(2) 0.020(2) -0.0010(16) 0.0088(16) 0.0002(15)
C34 0.025(2) 0.016(2) 0.0183(19) 0.0013(15) 0.0119(16) 0.0010(16)
C35 0.019(2) 0.018(2) 0.0173(19) -0.0042(15) 0.0085(15) -0.0040(15)
C36 0.0157(19) 0.023(2) 0.021(2) -0.0022(16) 0.0029(16) -0.0028(16)
C37 0.025(2) 0.019(2) 0.0108(18) -0.0002(15) 0.0006(15) -0.0043(16)
C38 0.023(2) 0.026(2) 0.030(2) 0.0003(18) 0.0139(18) -0.0003(17)
C2 0.0107(17) 0.0177(18) 0.0081(16) -0.0004(13) 0.0023(13) -0.0002(14)
C4 0.0051(15) 0.0186(19) 0.0059(15) -0.0023(14) -0.0005(12) -0.0001(13)
C5 0.0085(16) 0.0211(19) 0.0060(16) -0.0021(14) 0.0013(13) 0.0002(14)
C6 0.0088(16) 0.025(2) 0.0060(15) -0.0017(14) 0.0019(12) 0.0013(14)
C7 0.0151(18) 0.020(2) 0.0129(18) 0.0008(15) 0.0057(14) 0.0042(15)
C8 0.021(2) 0.019(2) 0.0114(18) 0.0000(15) 0.0069(15) 0.0008(16)

loop_
_atom_type_symbol
_atom_type_description
_atom_type_scat_dispersion_real
_atom_type_scat_dispersion_imag
_atom_type_scat_source
Cu Cu 0.3201 1.2651 'International Tables Vol C Tables 4.2.6.8 and 6.1.1.4'
O O 0.0106 0.0060 'International Tables Vol C Tables 4.2.6.8 and 6.1.1.4'
N N 0.0061 0.0033 'International Tables Vol C Tables 4.2.6.8 and 6.1.1.4'
C C 0.0033 0.0016 'International Tables Vol C Tables 4.2.6.8 and 6.1.1.4'
H H 0.0000 0.0000 'International Tables Vol C Tables 4.2.6.8 and 6.1.1.4'

loop_
_geom_angle_atom_site_label_1
_geom_angle_atom_site_label_2
_geom_angle_atom_site_label_3
_geom_angle
_geom_angle_site_symmetry_3
_geom_angle_publ_flag
O11 Cu1 O21 167.48(10) . y
O11 Cu1 O22 88.16(9) 4_566 y
O11 Cu1 N10 84.50(10) . y
O11 Cu1 N3 97.51(11) . y
O21 Cu1 O22 91.23(9) 4_566 y
O21 Cu1 N10 83.40(10) . y
O21 Cu1 N3 95.01(10) . y
N10 Cu1 O22 102.12(10) 4_566 y
N3 Cu1 O22 94.87(10) 4_566 y
N3 Cu1 N10 162.96(12) . y
C12 O11 Cu1 113.2(2) . ?
C22 O21 Cu1 114.9(2) . ?
C22 O22 Cu1 118.2(2) 4_565 ?
C11 N10 Cu1 103.4(2) . ?
C11 N10 C31 112.2(3) . ?
C21 N10 Cu1 105.6(2) . ?
C21 N10 C11 114.7(3) . ?
C21 N10 C31 109.2(3) . ?
C31 N10 Cu1 111.4(2) . ?
C2 N1 C6 118.5(3) . ?
C2 N3 Cu1 120.5(2) . ?
C2 N3 C4 113.5(3) . ?
C4 N3 Cu1 124.8(2) . ?
H6a N6 H6b 123.1 . ?
C6 N6 H6a 118.7 . ?
C6 N6 H6b 114.6 . ?
C4 N9 H9 125.7 . ?
C4 N9 C8 108.6(3) . ?
C8 N9 H9 125.7 . ?
N10 C11 H11a 109.4 . ?
N10 C11 H11b 109.4 . ?
N10 C11 C12 111.4(3) . ?
H11a C11 H11b 108.0 . ?
C12 C11 H11a 109.4 . ?
C12 C11 H11b 109.4 . ?
O11 C12 C11 116.2(3) . ?
O12 C12 O11 125.0(3) . ?
O12 C12 C11 118.7(3) . ?
N10 C21 H21a 109.6 . ?
N10 C21 H21b 109.6 . ?
N10 C21 C22 110.1(3) . ?
H21a C21 H21b 108.1 . ?
C22 C21 H21a 109.6 . ?
C22 C21 H21b 109.6 . ?
O21 C22 C21 116.4(3) . ?
O22 C22 O21 124.3(3) . ?
O22 C22 C21 119.3(3) . ?
N10 C31 H31a 108.8 . ?
N10 C31 H31b 108.8 . ?
N10 C31 C32 113.9(3) . ?
H31a C31 H31b 107.7 . ?
C32 C31 H31a 108.8 . ?
C32 C31 H31b 108.8 . ?
C33 C32 C31 122.0(3) . ?
C33 C32 C37 118.3(3) . ?
C37 C32 C31 119.6(3) . ?
C32 C33 H33 119.5 . ?
C32 C33 C34 121.0(3) . ?
C34 C33 H33 119.5 . ?
C33 C34 H34 119.8 . ?
C35 C34 C33 120.4(4) . ?
C35 C34 H34 119.8 . ?
C34 C35 C36 118.8(3) . ?
C34 C35 C38 120.7(3) . ?
C36 C35 C38 120.5(3) . ?
C35 C36 H36 119.7 . ?
C37 C36 C35 120.6(4) . ?
C37 C36 H36 119.7 . ?
C32 C37 H37 119.6 . ?
C36 C37 C32 120.8(4) . ?
C36 C37 H37 119.6 . ?
C35 C38 H38a 109.5 . ?
C35 C38 H38b 109.5 . ?
C35 C38 H38c 109.5 . ?
H38a C38 H38b 109.5 . ?
H38a C38 H38c 109.5 . ?
H38b C38 H38c 109.5 . ?
N1 C2 N3 127.8(3) . ?
N1 C2 H2 116.1 . ?
N3 C2 H2 116.1 . ?
N3 C4 N9 127.0(3) . ?
N3 C4 C5 124.7(3) . ?
N9 C4 C5 108.3(3) . ?
C4 C5 C6 116.2(3) . ?
C4 C5 C7 107.0(3) . ?
C6 C5 C7 136.8(3) . ?
N1 C6 C5 119.4(3) . ?
N6 C6 N1 117.6(3) . ?
N6 C6 C5 123.0(3) . ?
C5 C7 H7 126.8 . ?
C8 C7 C5 106.4(3) . ?
C8 C7 H7 126.8 . ?
N9 C8 H8 125.2 . ?
C7 C8 N9 109.6(3) . ?
C7 C8 H8 125.2 . ?

loop_
_geom_bond_atom_site_label_1
_geom_bond_atom_site_label_2
_geom_bond_distance
_geom_bond_site_symmetry_2
_geom_bond_publ_flag
Cu1 O11 1.946(2) . y
Cu1 O21 1.949(2) . y
Cu1 O22 2.309(2) 4_566 y
Cu1 N10 2.022(3) . y
Cu1 N3 1.987(3) . y
O11 C12 1.285(4) . ?
O12 C12 1.233(4) . ?
O21 C22 1.280(4) . ?
O22 Cu1 2.309(2) 4_565 ?
O22 C22 1.243(4) . ?
N10 C11 1.481(4) . ?
N10 C21 1.477(4) . ?
N10 C31 1.498(4) . ?
N1 C2 1.326(4) . ?
N1 C6 1.356(5) . ?
N3 C2 1.338(4) . ?
N3 C4 1.353(4) . ?
N6 H6a 0.8683 . ?
N6 H6b 0.8755 . ?
N6 C6 1.341(4) . ?
N9 H9 0.8800 . ?
N9 C4 1.359(4) . ?
N9 C8 1.381(5) . ?
C11 H11a 0.9900 . ?
C11 H11b 0.9900 . ?
C11 C12 1.526(5) . ?
C21 H21a 0.9900 . ?
C21 H21b 0.9900 . ?
C21 C22 1.517(5) . ?
C31 H31a 0.9900 . ?
C31 H31b 0.9900 . ?
C31 C32 1.506(5) . ?
C32 C33 1.386(5) . ?
C32 C37 1.395(5) . ?
C33 H33 0.9500 . ?
C33 C34 1.394(5) . ?
C34 H34 0.9500 . ?
C34 C35 1.388(5) . ?
C35 C36 1.391(5) . ?
C35 C38 1.515(5) . ?
C36 H36 0.9500 . ?
C36 C37 1.388(5) . ?
C37 H37 0.9500 . ?
C38 H38a 0.9800 . ?
C38 H38b 0.9800 . ?
C38 H38c 0.9800 . ?
C2 H2 0.9500 . ?
C4 C5 1.398(5) . ?
C5 C6 1.412(5) . ?
C5 C7 1.431(5) . ?
C7 H7 0.9500 . ?
C7 C8 1.366(5) . ?
C8 H8 0.9500 . ?

loop_
_geom_hbond_atom_site_label_D
_geom_hbond_atom_site_label_H
_geom_hbond_atom_site_label_A
_geom_hbond_distance_DH
_geom_hbond_distance_HA
_geom_hbond_distance_DA
_geom_hbond_angle_DHA
_geom_hbond_site_symmetry_A
N6 H6a O22 0.87 2.06 2.916(4) 168.8 4_466
N6 H6b O12 0.88 2.15 2.938(4) 150.1 4_465
N9 H9 O11 0.88 2.21 2.835(4) 127.5 4_565
N9 H9 O21 0.88 2.27 2.899(4) 128.0 .

loop_
_geom_torsion_atom_site_label_1
_geom_torsion_atom_site_label_2
_geom_torsion_atom_site_label_3
_geom_torsion_atom_site_label_4
_geom_torsion
_geom_torsion_site_symmetry_1
Cu1 O11 C12 O12 166.5(3) .
Cu1 O11 C12 C11 -9.5(4) .
Cu1 O21 C22 O22 -175.7(3) .
Cu1 O21 C22 C21 3.0(4) .
Cu1 O22 C22 O21 -8.0(4) 4_565
Cu1 O22 C22 C21 173.5(2) 4_565
Cu1 N10 C11 C12 31.5(3) .
Cu1 N10 C21 C22 -31.1(3) .
Cu1 N10 C31 C32 -49.0(4) .
Cu1 N3 C2 N1 168.8(3) .
Cu1 N3 C4 N9 10.9(5) .
Cu1 N3 C4 C5 -169.0(2) .
O11 Cu1 O21 C22 -2.4(6) .
O11 Cu1 N10 C11 -29.4(2) .
O11 Cu1 N10 C21 -150.2(2) .
O11 Cu1 N10 C31 91.3(2) .
O11 Cu1 N3 C2 -27.5(3) .
O11 Cu1 N3 C4 139.0(3) .
O21 Cu1 O11 C12 8.2(6) .
O21 Cu1 N10 C11 147.4(2) .
O21 Cu1 N10 C21 26.5(2) .
O21 Cu1 N10 C31 -91.9(2) .
O21 Cu1 N3 C2 152.0(2) .
O21 Cu1 N3 C4 -41.5(3) .
O22 Cu1 O11 C12 -79.3(2) 4_566
O22 Cu1 O21 C22 84.6(2) 4_566
O22 Cu1 N10 C11 57.5(2) 4_566
O22 Cu1 N10 C21 -63.3(2) 4_566
O22 Cu1 N10 C31 178.2(2) 4_566
O22 Cu1 N3 C2 -116.3(2) 4_566
O22 Cu1 N3 C4 50.2(3) 4_566
N10 Cu1 O11 C12 23.1(2) .
N10 Cu1 O21 C22 -17.4(2) .
N10 Cu1 N3 C2 68.2(5) .
N10 Cu1 N3 C4 -125.3(4) .
N10 C11 C12 O11 -16.5(4) .
N10 C11 C12 O12 167.2(3) .
N10 C21 C22 O21 20.2(4) .
N10 C21 C22 O22 -161.1(3) .
N10 C31 C32 C33 -90.4(4) .
N10 C31 C32 C37 87.0(4) .
N3 Cu1 O11 C12 -173.9(2) .
N3 Cu1 O21 C22 179.6(2) .
N3 Cu1 N10 C11 -127.1(4) .
N3 Cu1 N10 C21 112.1(4) .
N3 Cu1 N10 C31 -6.4(5) .
N3 C4 C5 C6 1.2(5) .
N3 C4 C5 C7 -179.4(3) .
N9 C4 C5 C6 -178.7(3) .
N9 C4 C5 C7 0.7(4) .
C11 N10 C21 C22 -144.3(3) .
C11 N10 C31 C32 66.4(4) .
C21 N10 C11 C12 146.0(3) .
C21 N10 C31 C32 -165.3(3) .
C31 N10 C11 C12 -88.7(3) .
C31 N10 C21 C22 88.8(3) .
C31 C32 C33 C34 176.1(3) .
C31 C32 C37 C36 -175.9(3) .
C32 C33 C34 C35 -0.2(6) .
C33 C32 C37 C36 1.6(5) .
C33 C34 C35 C36 1.5(6) .
C33 C34 C35 C38 -177.5(3) .
C34 C35 C36 C37 -1.2(6) .
C35 C36 C37 C32 -0.3(6) .
C37 C32 C33 C34 -1.3(5) .
C38 C35 C36 C37 177.8(4) .
C2 N1 C6 N6 179.8(3) .
C2 N1 C6 C5 -0.9(5) .
C2 N3 C4 N9 178.3(3) .
C2 N3 C4 C5 -1.7(5) .
C4 N3 C2 N1 0.9(5) .
C4 N9 C8 C7 1.4(4) .
C4 C5 C6 N1 0.2(5) .
C4 C5 C6 N6 179.4(3) .
C4 C5 C7 C8 0.1(4) .
C5 C7 C8 N9 -0.9(4) .
C6 N1 C2 N3 0.4(5) .
C6 C5 C7 C8 179.4(4) .
C7 C5 C6 N1 -179.0(4) .
C7 C5 C6 N6 0.2(6) .
C8 N9 C4 N3 178.8(3) .
C8 N9 C4 C5 -1.2(4) .
